data_2235360
loop_
_publ_author_name
'Tahir, M. Nawaz'
'Khan, Abdul Haleem'
'Iqbal, Mohammad S.'
'Munir, Christy'
'Aziz, Tariq'

_publ_section_title
;
 4-{[(<i>E</i>)-2,3-Dihydroxybenzylidene]amino}-<i>N</i>-(5-methyl-1,2-oxazol-3-yl)benzenesulfonamide
;
_journal_coeditor_code BQ2368
_journal_issue 7
_journal_name_full 'Acta Crystallographica Section E'
_journal_page_first o2125
_journal_paper_doi 10.1107/S1600536812026657
_journal_volume 68
_journal_year 2012
_chemical_formula_iupac 'C17 H15 N3 O5 S'
_chemical_formula_moiety 'C17 H15 N3 O5 S'
_chemical_formula_sum 'C17 H15 N3 O5 S'
_chemical_formula_weight 373.38
_chemical_name_systematic
;
4-{[(<i>E</i>)-2,3-Dihydroxybenzylidene]amino}-
<i>N</i>-(5-methyl-1,2-oxazol-3-yl)benzenesulfonamide
;
_space_group_IT_number 2
_symmetry_cell_setting triclinic
_symmetry_space_group_name_Hall '-P 1'
_symmetry_space_group_name_H-M 'P -1'
_atom_sites_solution_hydrogens geom
_atom_sites_solution_primary direct
_atom_sites_solution_secondary difmap
_audit_creation_method SHELXL-97
_cell_angle_alpha 92.181(4)
_cell_angle_beta 99.776(4)
_cell_angle_gamma 99.606(5)
_cell_formula_units_Z 2
_cell_length_a 7.1881(6)
_cell_length_b 10.6682(10)
_cell_length_c 11.6865(9)
_cell_measurement_reflns_used 2704
_cell_measurement_temperature 296(2)
_cell_measurement_theta_max 26.00
_cell_measurement_theta_min 1.78
_cell_volume 868.74(13)
_computing_cell_refinement 'SAINT (Bruker, 2007)'
_computing_data_collection 'APEX2 (Bruker, 2007)'
_computing_data_reduction 'SAINT (Bruker, 2007)'
_computing_molecular_graphics 'ORTEP-3 for Windows (Farrugia, 1997) and PLATON (Spek, 2009)'
_computing_publication_material 'WinGX (Farrugia, 1999) and PLATON (Spek, 2009)'
_computing_structure_refinement 'SHELXL97 (Sheldrick, 2008)'
_computing_structure_solution 'SHELXS97 (Sheldrick, 2008)'
_diffrn_ambient_temperature 296(2)
_diffrn_detector_area_resol_mean 8.00
_diffrn_measured_fraction_theta_full 0.997
_diffrn_measured_fraction_theta_max 0.997
_diffrn_measurement_device_type 'Bruker Kappa APEXII CCD'
_diffrn_measurement_method \w
_diffrn_radiation_monochromator graphite
_diffrn_radiation_source 'fine-focus sealed tube'
_diffrn_radiation_type MoK\a
_diffrn_radiation_wavelength 0.71073
_diffrn_reflns_av_R_equivalents 0.0477
_diffrn_reflns_av_sigmaI/netI 0.0615
_diffrn_reflns_limit_h_max 8
_diffrn_reflns_limit_h_min -8
_diffrn_reflns_limit_k_max 13
_diffrn_reflns_limit_k_min -13
_diffrn_reflns_limit_l_max 14
_diffrn_reflns_limit_l_min -14
_diffrn_reflns_number 12511
_diffrn_reflns_theta_full 26.00
_diffrn_reflns_theta_max 26.00
_diffrn_reflns_theta_min 1.94
_diffrn_standards_number 0
_exptl_absorpt_coefficient_mu 0.221
_exptl_absorpt_correction_T_max 0.966
_exptl_absorpt_correction_T_min 0.957
_exptl_absorpt_correction_type multi-scan
_exptl_absorpt_process_details '(SADABS; Bruker, 2005)'
_exptl_crystal_colour red
_exptl_crystal_density_diffrn 1.427
_exptl_crystal_density_method 'not measured'
_exptl_crystal_description prism
_exptl_crystal_F_000 388
_exptl_crystal_size_max 0.25
_exptl_crystal_size_mid 0.18
_exptl_crystal_size_min 0.16
_refine_diff_density_max 0.188
_refine_diff_density_min -0.265
_refine_ls_goodness_of_fit_ref 1.000
_refine_ls_hydrogen_treatment refall
_refine_ls_matrix_type full
_refine_ls_number_parameters 245
_refine_ls_number_reflns 3389
_refine_ls_number_restraints 0
_refine_ls_restrained_S_all 1.000
_refine_ls_R_factor_all 0.0990
_refine_ls_R_factor_gt 0.0491
_refine_ls_shift/su_max 0.000
_refine_ls_shift/su_mean 0.000
_refine_ls_structure_factor_coef Fsqd
_refine_ls_weighting_details 'calc w=1/[\s^2^(Fo^2^)+(0.0529P)^2^] where P=(Fo^2^+2Fc^2^)/3'
_refine_ls_weighting_scheme calc
_refine_ls_wR_factor_gt 0.1011
_refine_ls_wR_factor_ref 0.1208
_reflns_number_gt 2004
_reflns_number_total 3389
_reflns_threshold_expression I>2\s(I)
_cod_data_source_file bq2368.cif
_cod_data_source_block I
_cod_database_code 2235360
_cod_database_fobs_code 2235360

loop_
_symmetry_equiv_pos_site_id
_symmetry_equiv_pos_as_xyz
1 x,y,z
2 -x,-y,-z

loop_
_atom_site_aniso_label
_atom_site_aniso_U_11
_atom_site_aniso_U_22
_atom_site_aniso_U_33
_atom_site_aniso_U_12
_atom_site_aniso_U_13
_atom_site_aniso_U_23
S1 0.0425(4) 0.0536(5) 0.0455(4) 0.0087(3) 0.0085(3) 0.0062(3)
O1 0.0544(14) 0.0700(15) 0.0902(15) 0.0144(12) 0.0028(11) -0.0234(12)
O2 0.0566(16) 0.0831(19) 0.148(2) 0.0095(15) -0.0128(14) -0.0255(18)
O3 0.0377(11) 0.0792(15) 0.0621(11) 0.0119(10) 0.0168(8) 0.0039(10)
O4 0.0608(13) 0.0453(12) 0.0637(12) 0.0103(10) 0.0087(9) 0.0122(9)
O5 0.0777(15) 0.0611(14) 0.0611(12) 0.0310(12) 0.0245(10) 0.0172(10)
N1 0.0495(15) 0.0590(16) 0.0416(12) 0.0078(12) 0.0073(10) 0.0002(12)
N2 0.0463(15) 0.0529(15) 0.0410(12) 0.0177(12) 0.0094(10) 0.0050(11)
N3 0.0693(17) 0.0581(16) 0.0585(14) 0.0326(14) 0.0229(12) 0.0175(12)
C1 0.0533(18) 0.0474(18) 0.0447(15) 0.0087(15) 0.0107(12) 0.0060(13)
C2 0.058(2) 0.0494(19) 0.0536(16) 0.0082(16) 0.0106(13) -0.0029(14)
C3 0.054(2) 0.057(2) 0.083(2) 0.0067(17) 0.0054(16) -0.0046(18)
C4 0.072(2) 0.051(2) 0.084(2) -0.0021(18) 0.0013(18) -0.0057(18)
C5 0.090(3) 0.047(2) 0.076(2) 0.010(2) 0.0170(19) -0.0004(17)
C6 0.071(2) 0.0500(19) 0.0683(19) 0.0191(17) 0.0161(16) 0.0089(16)
C7 0.0518(19) 0.063(2) 0.0486(16) 0.0157(16) 0.0105(13) 0.0131(15)
C8 0.0436(17) 0.0556(18) 0.0382(14) 0.0119(14) 0.0065(12) 0.0068(13)
C9 0.0434(17) 0.0560(19) 0.0530(16) 0.0113(15) 0.0089(13) 0.0041(14)
C10 0.0477(18) 0.0520(18) 0.0518(16) 0.0141(14) 0.0109(13) -0.0016(14)
C11 0.0425(16) 0.0496(17) 0.0388(13) 0.0097(13) 0.0072(11) 0.0083(12)
C12 0.0431(17) 0.072(2) 0.0496(16) 0.0197(16) 0.0110(13) -0.0007(15)
C13 0.056(2) 0.068(2) 0.0453(15) 0.0146(16) 0.0111(13) -0.0086(14)
C14 0.0392(15) 0.0433(16) 0.0387(14) 0.0112(13) 0.0002(11) -0.0024(12)
C15 0.0443(17) 0.0561(19) 0.0518(16) 0.0171(15) 0.0094(12) 0.0038(14)
C16 0.0521(18) 0.0532(19) 0.0472(15) 0.0178(15) 0.0025(13) -0.0011(14)
C17 0.091(3) 0.064(2) 0.072(2) 0.040(2) 0.0165(17) 0.0122(17)

loop_
_atom_site_type_symbol
_atom_site_label
_atom_site_fract_x
_atom_site_fract_y
_atom_site_fract_z
_atom_site_U_iso_or_equiv
_atom_site_thermal_displace_type
_atom_site_occupancy
_atom_site_disorder_group
S S1 0.72001(10) 0.57361(7) 0.76687(5) 0.0470(3) Uani 1.000 -16
O O1 -0.2827(3) 0.2045(2) 0.35929(18) 0.0731(8) Uani 1.000 -16
O O2 -0.5837(4) 0.0532(2) 0.2208(3) 0.1008(11) Uani 1.000 -16
O O3 0.8978(2) 0.54264(18) 0.74645(14) 0.0586(7) Uani 1.000 -16
O O4 0.6855(3) 0.70107(17) 0.75951(15) 0.0566(7) Uani 1.000 -16
O O5 0.6964(3) 0.27141(18) 1.05698(15) 0.0627(8) Uani 1.000 -16
N N1 0.0732(3) 0.2368(2) 0.45973(17) 0.0504(8) Uani 1.000 -16
N N2 0.6991(3) 0.5411(2) 0.89993(17) 0.0455(8) Uani 1.000 -16
N N3 0.6258(3) 0.3814(2) 1.02145(19) 0.0578(9) Uani 1.000 -16
C C1 -0.0786(4) 0.0495(3) 0.3390(2) 0.0482(10) Uani 1.000 -16
C C2 -0.2552(4) 0.0909(3) 0.3158(2) 0.0539(11) Uani 1.000 -16
C C3 -0.4110(4) 0.0144(3) 0.2441(3) 0.0661(12) Uani 1.000 -16
C C4 -0.3908(5) -0.1007(3) 0.1984(3) 0.0723(12) Uani 1.000 -16
C C5 -0.2166(5) -0.1433(3) 0.2209(3) 0.0711(14) Uani 1.000 -16
C C6 -0.0622(5) -0.0683(3) 0.2899(2) 0.0616(11) Uani 1.000 -16
C C7 0.0824(4) 0.1275(3) 0.4135(2) 0.0534(11) Uani 1.000 -16
C C8 0.2336(4) 0.3133(3) 0.5313(2) 0.0454(9) Uani 1.000 -16
C C9 0.1979(4) 0.4123(3) 0.6001(2) 0.0505(10) Uani 1.000 -16
C C10 0.3444(4) 0.4908(3) 0.6723(2) 0.0498(10) Uani 1.000 -16
C C11 0.5320(3) 0.4718(2) 0.67560(19) 0.0433(9) Uani 1.000 -16
C C12 0.5690(4) 0.3743(3) 0.6069(2) 0.0536(10) Uani 1.000 -16
C C13 0.4211(4) 0.2965(3) 0.5342(2) 0.0561(11) Uani 1.000 -16
C C14 0.7297(3) 0.4260(2) 0.9455(2) 0.0409(9) Uani 1.000 -16
C C15 0.8621(4) 0.3492(3) 0.9277(2) 0.0497(10) Uani 1.000 -16
C C16 0.8378(4) 0.2557(3) 0.9987(2) 0.0507(10) Uani 1.000 -16
C C17 0.9254(5) 0.1416(3) 1.0241(3) 0.0722(14) Uani 1.000 -16
H H1 -0.157(5) 0.237(3) 0.409(3) 0.1096 Uiso 1.000 -16
H H2 -0.575(7) 0.128(4) 0.232(4) 0.1510 Uiso 1.000 -16
H H2A 0.610(4) 0.571(3) 0.923(2) 0.0545 Uiso 1.000 -16
H H4 -0.49539 -0.15176 0.15139 0.0867 Uiso 1.000 -16
H H5 -0.20499 -0.22224 0.18912 0.0852 Uiso 1.000 -16
H H6 0.05487 -0.09628 0.30425 0.0738 Uiso 1.000 -16
H H7 0.19768 0.09741 0.42876 0.0641 Uiso 1.000 -16
H H9 0.07257 0.42547 0.59707 0.0606 Uiso 1.000 -16
H H10 0.31878 0.55625 0.71871 0.0597 Uiso 1.000 -16
H H12 0.69437 0.36111 0.60986 0.0643 Uiso 1.000 -16
H H13 0.44706 0.23211 0.48657 0.0669 Uiso 1.000 -16
H H15 0.94902 0.36074 0.87682 0.0596 Uiso 1.000 -16
H H17A 0.95686 0.13684 1.10685 0.1083 Uiso 1.000 -16
H H17B 1.03998 0.14728 0.99126 0.1083 Uiso 1.000 -16
H H17C 0.83640 0.06668 0.99078 0.1083 Uiso 1.000 -16

loop_
_atom_type_symbol
_atom_type_description
_atom_type_scat_dispersion_real
_atom_type_scat_dispersion_imag
_atom_type_scat_source
C C 0.0033 0.0016 'International Tables Vol C Tables 4.2.6.8 and 6.1.1.4'
H H 0.0000 0.0000 'International Tables Vol C Tables 4.2.6.8 and 6.1.1.4'
N N 0.0061 0.0033 'International Tables Vol C Tables 4.2.6.8 and 6.1.1.4'
O O 0.0106 0.0060 'International Tables Vol C Tables 4.2.6.8 and 6.1.1.4'
S S 0.1246 0.1234 'International Tables Vol C Tables 4.2.6.8 and 6.1.1.4'

loop_
_geom_angle_atom_site_label_1
_geom_angle_atom_site_label_2
_geom_angle_atom_site_label_3
_geom_angle
_geom_angle_publ_flag
O3 S1 O4 120.39(13) no
O3 S1 N2 107.74(11) no
O3 S1 C11 108.71(11) no
O4 S1 N2 104.10(11) no
O4 S1 C11 108.69(11) no
N2 S1 C11 106.32(11) no
N3 O5 C16 108.6(2) no
C2 O1 H1 101.8(19) no
C3 O2 H2 113(4) no
C7 N1 C8 122.0(2) no
S1 N2 C14 123.00(17) no
O5 N3 C14 104.68(19) no
C14 N2 H2A 114(2) no
S1 N2 H2A 113.1(17) no
C6 C1 C7 120.8(3) no
C2 C1 C7 120.2(3) no
C2 C1 C6 119.0(3) no
O1 C2 C3 117.5(3) no
C1 C2 C3 119.8(3) no
O1 C2 C1 122.7(3) no
O2 C3 C2 120.6(3) no
O2 C3 C4 119.7(3) no
C2 C3 C4 119.7(3) no
C3 C4 C5 121.1(3) no
C4 C5 C6 119.6(3) no
C1 C6 C5 120.7(3) no
N1 C7 C1 122.7(3) no
N1 C8 C9 117.0(3) no
N1 C8 C13 124.0(3) no
C9 C8 C13 119.0(3) no
C8 C9 C10 121.0(3) no
C9 C10 C11 119.4(3) no
S1 C11 C12 120.56(19) no
C10 C11 C12 120.0(2) no
S1 C11 C10 119.41(18) no
C11 C12 C13 120.1(3) no
C8 C13 C12 120.4(3) no
N2 C14 N3 117.6(2) no
N2 C14 C15 130.5(2) no
N3 C14 C15 111.9(2) no
C14 C15 C16 105.4(2) no
O5 C16 C17 115.6(3) no
C15 C16 C17 135.0(3) no
O5 C16 C15 109.4(3) no
C3 C4 H4 119.00 no
C5 C4 H4 119.00 no
C4 C5 H5 120.00 no
C6 C5 H5 120.00 no
C1 C6 H6 120.00 no
C5 C6 H6 120.00 no
N1 C7 H7 119.00 no
C1 C7 H7 119.00 no
C8 C9 H9 119.00 no
C10 C9 H9 120.00 no
C9 C10 H10 120.00 no
C11 C10 H10 120.00 no
C11 C12 H12 120.00 no
C13 C12 H12 120.00 no
C8 C13 H13 120.00 no
C12 C13 H13 120.00 no
C14 C15 H15 127.00 no
C16 C15 H15 127.00 no
C16 C17 H17A 109.00 no
C16 C17 H17B 109.00 no
C16 C17 H17C 109.00 no
H17A C17 H17B 109.00 no
H17A C17 H17C 109.00 no
H17B C17 H17C 110.00 no

loop_
_geom_bond_atom_site_label_1
_geom_bond_atom_site_label_2
_geom_bond_distance
_geom_bond_publ_flag
S1 O3 1.4275(17) no
S1 O4 1.426(2) no
S1 N2 1.632(2) no
S1 C11 1.754(2) no
O1 C2 1.354(4) no
O2 C3 1.361(4) no
O5 N3 1.404(3) no
O5 C16 1.345(4) no
O1 H1 0.99(4) no
O2 H2 0.79(4) no
N1 C8 1.415(4) no
N1 C7 1.283(4) no
N2 C14 1.393(3) no
N3 C14 1.308(3) no
N2 H2A 0.84(3) no
C1 C2 1.400(4) no
C1 C7 1.439(4) no
C1 C6 1.393(4) no
C2 C3 1.395(4) no
C3 C4 1.360(5) no
C4 C5 1.390(5) no
C5 C6 1.369(5) no
C8 C9 1.387(4) no
C8 C13 1.384(4) no
C9 C10 1.368(4) no
C10 C11 1.391(4) no
C11 C12 1.378(4) no
C12 C13 1.373(4) no
C14 C15 1.391(4) no
C15 C16 1.330(4) no
C16 C17 1.479(5) no
C4 H4 0.9300 no
C5 H5 0.9300 no
C6 H6 0.9300 no
C7 H7 0.9300 no
C9 H9 0.9300 no
C10 H10 0.9300 no
C12 H12 0.9300 no
C13 H13 0.9300 no
C15 H15 0.9300 no
C17 H17A 0.9600 no
C17 H17B 0.9600 no
C17 H17C 0.9600 no

loop_
_geom_hbond_atom_site_label_D
_geom_hbond_atom_site_label_H
_geom_hbond_atom_site_label_A
_geom_hbond_site_symmetry_A
_geom_hbond_distance_DH
_geom_hbond_distance_HA
_geom_hbond_distance_DA
_geom_hbond_angle_DHA
_geom_hbond_publ_flag
O1 H1 N1 . 0.99(4) 1.66(4) 2.588(3) 155(3) yes
O2 H2 O4 2_566 0.79(4) 2.11(5) 2.848(3) 154(5) yes
N2 H2A N3 2_667 0.84(3) 2.05(3) 2.881(3) 172(3) yes

loop_
_geom_torsion_atom_site_label_1
_geom_torsion_atom_site_label_2
_geom_torsion_atom_site_label_3
_geom_torsion_atom_site_label_4
_geom_torsion
_geom_torsion_publ_flag
O3 S1 N2 C14 -48.5(2) no
O4 S1 N2 C14 -177.4(2) no
C11 S1 N2 C14 67.9(2) no
O3 S1 C11 C10 -174.45(19) no
O3 S1 C11 C12 5.1(2) no
O4 S1 C11 C10 -41.7(2) no
O4 S1 C11 C12 137.8(2) no
N2 S1 C11 C10 69.8(2) no
N2 S1 C11 C12 -110.7(2) no
C16 O5 N3 C14 -0.8(3) no
N3 O5 C16 C15 0.0(3) no
N3 O5 C16 C17 -178.6(2) no
C8 N1 C7 C1 -179.0(2) no
C7 N1 C8 C9 -163.9(3) no
C7 N1 C8 C13 17.6(4) no
S1 N2 C14 N3 -146.5(2) no
S1 N2 C14 C15 36.6(4) no
O5 N3 C14 N2 -176.12(19) no
O5 N3 C14 C15 1.3(3) no
C6 C1 C2 O1 -179.4(2) no
C6 C1 C2 C3 -0.2(4) no
C7 C1 C2 O1 1.2(4) no
C7 C1 C2 C3 -179.6(3) no
C2 C1 C6 C5 -0.7(4) no
C7 C1 C6 C5 178.7(3) no
C2 C1 C7 N1 -1.1(4) no
C6 C1 C7 N1 179.6(3) no
O1 C2 C3 O2 -0.8(4) no
O1 C2 C3 C4 -179.9(3) no
C1 C2 C3 O2 179.9(3) no
C1 C2 C3 C4 0.8(5) no
O2 C3 C4 C5 -179.7(3) no
C2 C3 C4 C5 -0.6(5) no
C3 C4 C5 C6 -0.2(5) no
C4 C5 C6 C1 0.9(5) no
N1 C8 C9 C10 179.8(2) no
C13 C8 C9 C10 -1.6(4) no
N1 C8 C13 C12 -179.5(3) no
C9 C8 C13 C12 2.0(4) no
C8 C9 C10 C11 0.8(4) no
C9 C10 C11 S1 179.3(2) no
C9 C10 C11 C12 -0.3(4) no
S1 C11 C12 C13 -178.9(2) no
C10 C11 C12 C13 0.7(4) no
C11 C12 C13 C8 -1.6(4) no
N2 C14 C15 C16 175.6(2) no
N3 C14 C15 C16 -1.3(3) no
C14 C15 C16 O5 0.8(3) no
C14 C15 C16 C17 179.0(3) no

loop_
_cod_related_entry_id
_cod_related_entry_database
_cod_related_entry_code
1 ChemSpider 30657847
